data_2207056
loop_
_publ_author_name
'Dai-Xi Li'
'Ying-Jue Shen'
'Yuan Xiao'
'Le Sun'
'Juan Wang'
'Ze-Zhao Hua'

_publ_section_title
;
 Aquapentakis(1<i>H</i>-imidazole-\k<i>N</i>^3^)nickel(II)
 dibromosuccinate
;
_journal_coeditor_code RZ6115
_journal_issue 10
_journal_name_full 'Acta Crystallographica Section E'
_journal_page_first m2145
_journal_page_last m2147
_journal_paper_doi 10.1107/S1600536805030084
_journal_volume 61
_journal_year 2005
_chemical_formula_iupac '[Ni (C3 H4 N2)5 (H2 O)] (C4 H2 Br2 O4)'
_chemical_formula_moiety 'C15 H22 N10 Ni O 2+ , C4 H2 Br2 O4 2-'
_chemical_formula_sum 'C19 H24 Br2 N10 Ni O5'
_chemical_formula_weight 690.97
_chemical_name_systematic
;
Aquapentakis(1H-imidazole-\kN3)nickel(II) dibromosuccinate
;
_space_group_IT_number 15
_symmetry_cell_setting monoclinic
_symmetry_space_group_name_Hall '-C 2yc'
_symmetry_space_group_name_H-M 'C 1 2/c 1'
_atom_sites_solution_hydrogens geom
_atom_sites_solution_primary direct
_atom_sites_solution_secondary difmap
_atom_type_scat_source X-ray
_audit_creation_method 'WinGX routine CIF_UPDATE'
_cell_angle_alpha 90
_cell_angle_beta 109.468(3)
_cell_angle_gamma 90
_cell_formula_units_Z 4
_cell_length_a 15.8702(11)
_cell_length_b 12.9262(11)
_cell_length_c 13.9436(11)
_cell_measurement_reflns_used 175
_cell_measurement_temperature 298(2)
_cell_measurement_theta_max 24.5
_cell_measurement_theta_min 2.5
_cell_volume 2696.9(4)
_computing_cell_refinement 'SAINT (Bruker, 1999)'
_computing_data_collection 'SMART (Bruker, 1999)'
_computing_data_reduction SAINT
_computing_molecular_graphics 'ORTEP-3 for Windows (Farrugia, 1997)'
_computing_publication_material 'WinGX (Farrugia, 1999)'
_computing_structure_refinement 'SHELXL97 (Sheldrick, 1997)'
_computing_structure_solution 'SHELXS97 (Sheldrick, 1997)'
_diffrn_ambient_temperature 298(2)
_diffrn_measured_fraction_theta_full 1.000
_diffrn_measured_fraction_theta_max 1.000
_diffrn_measurement_device_type 'Bruker SMART CCD area-detector'
_diffrn_measurement_method '\f and \w'
_diffrn_radiation_monochromator graphite
_diffrn_radiation_source 'fine-focus sealed tube'
_diffrn_radiation_type MoK\a
_diffrn_radiation_wavelength 0.71073
_diffrn_reflns_av_R_equivalents 0.0197
_diffrn_reflns_av_sigmaI/netI 0.0314
_diffrn_reflns_limit_h_max 20
_diffrn_reflns_limit_h_min -20
_diffrn_reflns_limit_k_max 16
_diffrn_reflns_limit_k_min -16
_diffrn_reflns_limit_l_max 17
_diffrn_reflns_limit_l_min -17
_diffrn_reflns_number 5513
_diffrn_reflns_theta_full 27.18
_diffrn_reflns_theta_max 27.18
_diffrn_reflns_theta_min 2.08
_diffrn_standards_decay_% 0
_diffrn_standards_number 0
_exptl_absorpt_coefficient_mu 3.732
_exptl_absorpt_correction_T_max 0.440
_exptl_absorpt_correction_T_min 0.355
_exptl_absorpt_correction_type multi-scan
_exptl_absorpt_process_details '(SADABS; Bruker, 1999)'
_exptl_crystal_colour green
_exptl_crystal_density_diffrn 1.702
_exptl_crystal_density_method 'not measured'
_exptl_crystal_description prism
_exptl_crystal_F_000 1384
_exptl_crystal_size_max 0.36
_exptl_crystal_size_mid 0.24
_exptl_crystal_size_min 0.22
_refine_diff_density_max 0.668
_refine_diff_density_min -0.662
_refine_ls_extinction_method none
_refine_ls_goodness_of_fit_ref 1.046
_refine_ls_hydrogen_treatment constr
_refine_ls_matrix_type full
_refine_ls_number_parameters 175
_refine_ls_number_reflns 3000
_refine_ls_number_restraints 0
_refine_ls_restrained_S_all 1.046
_refine_ls_R_factor_all 0.0757
_refine_ls_R_factor_gt 0.0496
_refine_ls_shift/su_max 0.000
_refine_ls_shift/su_mean 0.000
_refine_ls_structure_factor_coef Fsqd
_refine_ls_weighting_details 'calc w = 1/[\s^2^(Fo^2^)+(0.0964P)^2^] where P=(Fo^2^+2Fc^2^)/3'
_refine_ls_weighting_scheme calc
_refine_ls_wR_factor_gt 0.1444
_refine_ls_wR_factor_ref 0.1555
_reflns_number_gt 2048
_reflns_number_total 3000
_reflns_threshold_expression I>2\s(I)
_cod_data_source_file rz6115.cif
_cod_data_source_block I
_cod_original_sg_symbol_H-M 'C 2/c'
_cod_database_code 2207056
_cod_database_fobs_code 2207056

loop_
_symmetry_equiv_pos_as_xyz
'x, y, z'
'-x, y, -z+1/2'
'x+1/2, y+1/2, z'
'-x+1/2, y+1/2, -z+1/2'
'-x, -y, -z'
'x, -y, z-1/2'
'-x+1/2, -y+1/2, -z'
'x+1/2, -y+1/2, z-1/2'

loop_
_atom_site_label
_atom_site_fract_x
_atom_site_fract_y
_atom_site_fract_z
_atom_site_U_iso_or_equiv
_atom_site_adp_type
_atom_site_calc_flag
_atom_site_refinement_flags
_atom_site_occupancy
_atom_site_type_symbol
Br 0.40093(4) 0.44731(4) 0.34294(4) 0.0676(2) Uani d . 1 Br
O2 0.6046(2) 0.5643(3) 0.4011(3) 0.0715(10) Uani d . 1 O
C8 0.5087(4) 0.4605(5) 0.4681(4) 0.0739(15) Uani d . 1 C
H9 0.5170 0.3947 0.5050 0.089 Uiso calc R 1 H
C7 0.5897(3) 0.4772(5) 0.4322(4) 0.0761(14) Uani d . 1 C
O1 0.6357(5) 0.3984(5) 0.4389(5) 0.156(3) Uani d . 1 O
Ni 0.5000 0.85930(5) 0.2500 0.0443(2) Uani d S 1 Ni
N1 0.6115(2) 0.8477(3) 0.1917(3) 0.0486(8) Uani d . 1 N
N3 0.5938(2) 0.8538(2) 0.4021(3) 0.0454(8) Uani d . 1 N
N4 0.7211(3) 0.8630(3) 0.5330(3) 0.0576(10) Uani d . 1 N
H7 0.7762 0.8754 0.5671 0.069 Uiso calc R 1 H
O3 0.5000 0.6904(3) 0.2500 0.0551(11) Uani d S 1 O
C4 0.5809(3) 0.8174(3) 0.4908(3) 0.0498(10) Uani d . 1 C
H5 0.5269 0.7934 0.4946 0.060 Uiso calc R 1 H
C6 0.6804(3) 0.8796(4) 0.4338(4) 0.0537(11) Uani d . 1 C
H8 0.7092 0.9064 0.3911 0.064 Uiso calc R 1 H
C1 0.6512(3) 0.7563(4) 0.1787(4) 0.0635(13) Uani d . 1 C
H1 0.6360 0.6909 0.1957 0.076 Uiso calc R 1 H
C5 0.6584(3) 0.8222(4) 0.5704(4) 0.0595(12) Uani d . 1 C
H6 0.6673 0.8019 0.6370 0.071 Uiso calc R 1 H
N2 0.7169(3) 0.8790(4) 0.1244(3) 0.0706(12) Uani d . 1 N
H3 0.7511 0.9124 0.0987 0.085 Uiso calc R 1 H
C3 0.6544(4) 0.9210(4) 0.1590(4) 0.0686(14) Uani d . 1 C
H4 0.6429 0.9915 0.1598 0.082 Uiso calc R 1 H
C2 0.7163(3) 0.7765(5) 0.1373(4) 0.0735(15) Uani d . 1 C
H2 0.7529 0.7283 0.1211 0.088 Uiso calc R 1 H
N5 0.5000 1.0308(4) 0.2500 0.0509(12) Uani d S 1 N
C9 0.5437(3) 1.0948(4) 0.3265(4) 0.0614(12) Uani d . 1 C
C10 0.5281(3) 1.1952(3) 0.2999(4) 0.065(15) Uani d P 0.50 C
N6 0.5281(3) 1.1952(3) 0.2999(4) 0.066(12) Uani d P 0.50 N
H12 0.5260 0.6414 0.2986 0.050 Uiso d . 1 H
H10 0.5720 1.0730 0.3975 0.050 Uiso d . 1 H
H11 0.5508 1.2421 0.3417 0.050 Uiso d . 1 H

loop_
_atom_site_aniso_label
_atom_site_aniso_U_11
_atom_site_aniso_U_22
_atom_site_aniso_U_33
_atom_site_aniso_U_12
_atom_site_aniso_U_13
_atom_site_aniso_U_23
Br 0.0756(4) 0.0682(4) 0.0577(4) -0.0106(2) 0.0205(3) 0.0019(2)
O2 0.0562(19) 0.086(3) 0.065(2) -0.0171(17) 0.0102(17) 0.0161(18)
C8 0.069(3) 0.096(4) 0.068(4) 0.006(3) 0.037(3) -0.004(3)
C7 0.068(3) 0.087(4) 0.061(3) 0.027(3) 0.046(3) 0.019(3)
O1 0.210(6) 0.152(5) 0.169(5) 0.130(5) 0.147(5) 0.098(4)
Ni 0.0462(4) 0.0377(4) 0.0537(5) 0.000 0.0227(4) 0.000
N1 0.0452(18) 0.052(2) 0.054(2) 0.0021(15) 0.0223(16) 0.0002(17)
N3 0.0457(18) 0.0410(18) 0.052(2) -0.0021(14) 0.0198(16) -0.0029(15)
N4 0.0483(19) 0.056(2) 0.064(3) 0.0006(17) 0.0119(19) -0.0079(19)
O3 0.061(2) 0.034(2) 0.066(3) 0.000 0.016(2) 0.000
C4 0.051(2) 0.047(2) 0.053(3) -0.0112(19) 0.020(2) -0.0035(19)
C6 0.049(2) 0.056(3) 0.061(3) -0.0015(19) 0.024(2) -0.003(2)
C1 0.057(3) 0.052(3) 0.087(4) 0.002(2) 0.032(3) -0.010(3)
C5 0.073(3) 0.056(3) 0.048(3) -0.007(2) 0.017(2) -0.006(2)
N2 0.062(2) 0.097(4) 0.068(3) 0.004(2) 0.042(2) 0.012(3)
C3 0.071(3) 0.063(3) 0.086(4) 0.007(2) 0.045(3) 0.015(3)
C2 0.062(3) 0.087(4) 0.078(4) 0.015(3) 0.033(3) -0.012(3)
N5 0.059(3) 0.034(2) 0.068(3) 0.000 0.032(3) 0.000
C9 0.075(3) 0.043(2) 0.069(3) 0.002(2) 0.028(3) -0.006(2)
C10 0.10(3) 0.030(13) 0.09(3) -0.014(14) 0.07(2) -0.002(13)
N6 0.066(16) 0.066(17) 0.07(2) 0.000(12) 0.022(13) 0.000(13)

loop_
_geom_angle_atom_site_label_1
_geom_angle_atom_site_label_2
_geom_angle_atom_site_label_3
_geom_angle_site_symmetry_1
_geom_angle_site_symmetry_3
_geom_angle
_geom_angle_publ_flag
C8 C8 C7 5_666 . 116.9(6) ?
C8 C8 Br 5_666 . 108.4(5) ?
C7 C8 Br . . 107.0(4) ?
C8 C8 H9 5_666 . 108.1 ?
C7 C8 H9 . . 108.1 ?
Br C8 H9 . . 108.1 ?
O1 C7 O2 . . 126.1(5) ?
O1 C7 C8 . . 113.2(6) ?
O2 C7 C8 . . 120.7(5) ?
N3 Ni N3 . 2_655 176.24(17) yes
N3 Ni O3 . . 88.12(9) yes
N3 Ni O3 2_655 . 88.12(9) .
N3 Ni N1 . 2_655 90.61(14) .
N3 Ni N1 2_655 2_655 89.13(14) .
O3 Ni N1 . 2_655 86.07(10) .
N3 Ni N1 . . 89.13(14) yes
N3 Ni N1 2_655 . 90.61(14) yes
O3 Ni N1 . . 86.07(10) yes
N1 Ni N1 2_655 . 172.14(19) yes
N3 Ni N5 . . 91.88(9) yes
N3 Ni N5 2_655 . 91.88(9) .
O3 Ni N5 . . 180.0000(10) yes
N1 Ni N5 2_655 . 93.93(10) yes
N1 Ni N5 . . 93.93(9) ?
C3 N1 C1 . . 104.9(4) ?
C3 N1 Ni . . 130.4(3) ?
C1 N1 Ni . . 124.7(3) ?
C6 N3 C4 . . 103.2(4) ?
C6 N3 Ni . . 128.0(3) ?
C4 N3 Ni . . 128.8(3) ?
C6 N4 C5 . . 107.1(4) ?
C6 N4 H7 . . 126.5 ?
C5 N4 H7 . . 126.5 ?
Ni O3 H12 . . 134.00 ?
C5 C4 N3 . . 110.4(4) ?
C5 C4 H5 . . 124.8 ?
N3 C4 H5 . . 124.8 ?
N4 C6 N3 . . 113.0(4) ?
N4 C6 H8 . . 123.5 ?
N3 C6 H8 . . 123.5 ?
C2 C1 N1 . . 109.5(5) ?
C2 C1 H1 . . 125.2 ?
N1 C1 H1 . . 125.2 ?
C4 C5 N4 . . 106.3(4) ?
C4 C5 H6 . . 126.8 ?
N4 C5 H6 . . 126.8 ?
C2 N2 C3 . . 108.1(4) ?
C2 N2 H3 . . 125.9 ?
C3 N2 H3 . . 125.9 ?
N1 C3 N2 . . 110.9(5) ?
N1 C3 H4 . . 124.6 ?
N2 C3 H4 . . 124.6 ?
N2 C2 C1 . . 106.6(4) ?
N2 C2 H2 . . 126.7 ?
C1 C2 H2 . . 126.7 ?
C9 N5 C9 . 2_655 104.1(6) ?
C9 N5 Ni . . 127.9(3) ?
C9 N5 Ni 2_655 . 127.9(3) ?
N5 C9 C10 . . 112.0(5) ?
N5 C9 H10 . . 124.00 ?
C10 C9 H10 . . 122.3(5) ?
C9 C10 N6 . 2_655 106.0(3) ?
C9 C10 C10 . 2_655 106.0(3) ?
C9 C10 H11 . . 120.6(5) ?
N6 C10 H11 2_655 . 133.5(3) ?
C10 C10 H11 2_655 . 133.5(3) ?

loop_
_geom_bond_atom_site_label_1
_geom_bond_atom_site_label_2
_geom_bond_site_symmetry_2
_geom_bond_distance
_geom_bond_publ_flag
Br C8 . 2.002(6) ?
O2 C7 . 1.257(6) ?
C8 C8 5_666 1.440(10) ?
C8 C7 . 1.543(7) ?
C8 H9 . 0.9800 ?
C7 O1 . 1.239(6) ?
Ni N3 . 2.147(3) yes
Ni N3 2_655 2.147(3) .
Ni O3 . 2.183(4) yes
Ni N1 2_655 2.185(3) .
Ni N1 . 2.185(3) yes
Ni N5 . 2.217(5) yes
N1 C3 . 1.333(6) ?
N1 C1 . 1.379(5) ?
N3 C6 . 1.338(5) ?
N3 C4 . 1.402(5) ?
N4 C6 . 1.335(6) ?
N4 C5 . 1.373(6) ?
N4 H7 . 0.8600 ?
O3 H12 . 0.9200 ?
C4 C5 . 1.355(7) ?
C4 H5 . 0.9300 ?
C6 H8 . 0.9300 ?
C1 C2 . 1.367(7) ?
C1 H1 . 0.9300 ?
C5 H6 . 0.9300 ?
N2 C2 . 1.338(7) ?
N2 C3 . 1.352(7) ?
N2 H3 . 0.8600 ?
C3 H4 . 0.9300 ?
C2 H2 . 0.9300 ?
N5 C9 . 1.346(6) ?
N5 C9 2_655 1.346(6) ?
C9 C10 . 1.350(7) ?
C9 H10 . 0.9800 ?
C10 N6 2_655 1.379(10) ?
C10 C10 2_655 1.379(10) ?
C10 H11 . 0.835(5) ?

loop_
_geom_hbond_atom_site_label_D
_geom_hbond_atom_site_label_H
_geom_hbond_atom_site_label_A
_geom_hbond_site_symmetry_A
_geom_hbond_distance_DH
_geom_hbond_distance_HA
_geom_hbond_distance_DA
_geom_hbond_angle_DHA
O3 H12 O2 . 0.92 1.85 2.743(5) 165
N2 H3 O1 4_655 0.86 2.04 2.773(9) 143
N4 H7 O2 7_666 0.86 1.95 2.771(6) 158
N6 H11 O1 1_565 0.84 2.55 3.372(8) 167
C10 H11 O1 1_565 0.84 2.55 3.372(8) 167

loop_
_geom_torsion_atom_site_label_1
_geom_torsion_atom_site_label_2
_geom_torsion_atom_site_label_3
_geom_torsion_atom_site_label_4
_geom_torsion_site_symmetry_1
_geom_torsion_site_symmetry_4
_geom_torsion
C8 C8 C7 O1 5_666 . 135.7(8)
Br C8 C7 O1 . . -102.6(6)
C8 C8 C7 O2 5_666 . -43.6(9)
Br C8 C7 O2 . . 78.1(6)
N3 Ni N1 C3 . . -98.0(5)
N3 Ni N1 C3 2_655 . 85.8(5)
O3 Ni N1 C3 . . 173.8(5)
N5 Ni N1 C3 . . -6.2(5)
N3 Ni N1 C1 . . 83.9(4)
N3 Ni N1 C1 2_655 . -92.3(4)
O3 Ni N1 C1 . . -4.2(4)
N5 Ni N1 C1 . . 175.8(4)
O3 Ni N3 C6 . . 110.0(3)
N1 Ni N3 C6 2_655 . -164.0(4)
N1 Ni N3 C6 . . 23.9(4)
N5 Ni N3 C6 . . -70.0(3)
O3 Ni N3 C4 . . -66.1(3)
N1 Ni N3 C4 2_655 . 19.9(3)
N1 Ni N3 C4 . . -152.2(4)
N5 Ni N3 C4 . . 113.9(3)
C6 N3 C4 C5 . . -0.2(5)
Ni N3 C4 C5 . . 176.6(3)
C5 N4 C6 N3 . . 0.8(5)
C4 N3 C6 N4 . . -0.4(5)
Ni N3 C6 N4 . . -177.2(3)
C3 N1 C1 C2 . . -0.8(6)
Ni N1 C1 C2 . . 177.7(4)
N3 C4 C5 N4 . . 0.7(5)
C6 N4 C5 C4 . . -0.9(5)
C1 N1 C3 N2 . . 1.5(6)
Ni N1 C3 N2 . . -176.9(3)
C2 N2 C3 N1 . . -1.6(6)
C3 N2 C2 C1 . . 1.0(6)
N1 C1 C2 N2 . . -0.1(6)
N3 Ni N5 C9 . . -2.8(3)
N3 Ni N5 C9 2_655 . 177.2(3)
N1 Ni N5 C9 2_655 . 88.0(3)
N1 Ni N5 C9 . . -92.0(3)
N3 Ni N5 C9 . 2_655 177.2(3)
N3 Ni N5 C9 2_655 2_655 -2.8(3)
N1 Ni N5 C9 2_655 2_655 -92.0(3)
N1 Ni N5 C9 . 2_655 88.0(3)
C9 N5 C9 C10 2_655 . 0.2(3)
Ni N5 C9 C10 . . -179.8(3)
N5 C9 C10 N6 . 2_655 -0.6(6)
N5 C9 C10 C10 . 2_655 -0.6(6)
